data_9014533
loop_
_publ_author_name
'Lussier, A. J.'
'Abdu, Y.'
'Hawthorne, F. C.'
'Michaelis, V. K.'
'Aguiar, P. M.'
'Kroeker, S.'

_publ_section_title
;
 Oscillatory zoned liddicoatite from Anjanabonoina, central Madigascar.
 I. Crystal chemistry and structure by SREF and 11B and 27Al MAS NMR spectroscopy
 Sample: L6, disordered model
;
_journal_name_full 'The Canadian Mineralogist'
_journal_page_first 63
_journal_page_last 88
_journal_paper_doi 10.3749/canmin.49.1.63
_journal_volume 49
_journal_year 2011
_chemical_compound_source 'Anjanabonoina, central Madagascar'
_chemical_formula_sum 'Al7.194 B3 Ca0.641 F0.696 Fe0.021 H3.303 Li1.605 Mn0.18 Na0.288 O30.303 Pb0.023 Si6'
_chemical_name_mineral Fluor-liddicoatite
_space_group_IT_number 160
_symmetry_space_group_name_Hall 'R 3 -2"'
_symmetry_space_group_name_H-M 'R 3 m :H'
_cell_angle_alpha 90
_cell_angle_beta 90
_cell_angle_gamma 120
_cell_length_a 15.8418
_cell_length_b 15.8418
_cell_length_c 7.1044
_cell_formula_units_Z 3
_cell_volume 1544.070
_database_code_amcsd 0018415
_exptl_crystal_density_diffrn 3.083
_cod_original_sg_symbol_H-M 'R 3 m'
_cod_original_formula_sum 'Ca.641 Na.288 Pb.023 Al7.194 Fe.021 Mn.18 Li1.605 Si6 B3 F.696 O30.303 H3.303'
_cod_database_code 9014533

loop_
_space_group_symop_operation_xyz
x,y,z
2/3+x,1/3+y,1/3+z
1/3+x,2/3+y,2/3+z
x,x-y,z
2/3+x,1/3+x-y,1/3+z
1/3+x,2/3+x-y,2/3+z
-y,-x,z
2/3-y,1/3-x,1/3+z
1/3-y,2/3-x,2/3+z
-x+y,y,z
2/3-x+y,1/3+y,1/3+z
1/3-x+y,2/3+y,2/3+z
-y,x-y,z
2/3-y,1/3+x-y,1/3+z
1/3-y,2/3+x-y,2/3+z
-x+y,-x,z
2/3-x+y,1/3-x,1/3+z
1/3-x+y,2/3-x,2/3+z

loop_
_atom_site_label
_atom_site_fract_x
_atom_site_fract_y
_atom_site_fract_z
_atom_site_occupancy
_atom_site_U_iso_or_equiv
CaX 0.00000 0.00000 0.76028 0.64100 0.01450
NaX 0.00000 0.00000 0.76028 0.28800 0.01450
PbX 0.00000 0.00000 0.76028 0.02300 0.01450
AlY 0.06188 0.93812 0.36596 0.39800 0.01240
FeY 0.06188 0.93812 0.36596 0.00700 0.01240
MnY 0.06188 0.93812 0.36596 0.06000 0.01240
LiY 0.06188 0.93812 0.36596 0.53500 0.01240
AlZ 0.25972 0.29686 0.38801 1.00000 0.00633
SiT 0.19023 0.19212 0.00000 1.00000 0.00500
B 0.89104 0.10896 0.54470 1.00000 0.00680
F(1d) 0.01128 0.02260 0.21140 0.23200 0.01450
O-H(1d) 0.01128 0.02260 0.21140 0.10100 0.01450
O(2d) 0.93060 0.05090 0.51960 0.50000 0.00920
O(3) 0.13493 0.86507 0.48990 1.00000 0.01030
O(4) 0.90780 0.09220 0.92560 1.00000 0.00840
O(5) 0.09210 0.90790 0.90420 1.00000 0.00850
O(6) 0.18632 0.19597 0.22365 1.00000 0.00710
O(7) 0.28534 0.28596 0.91837 1.00000 0.00640
O(8) 0.27000 0.20969 0.55794 1.00000 0.00760
H(3) 0.13060 0.86940 0.62200 1.00000 0.01500

loop_
_cod_related_entry_id
_cod_related_entry_database
_cod_related_entry_code
1 AMCSD 0018415
